data_4311726
loop_
_publ_author_name
'W. Gregory Jackson'
'Alistair J. Dickie'
'Rajumati Bhula'
'Josephine A. McKeon'
'Leone Spiccia'
'Suzanne J. Brudenell'
'David C. R. Hockless'
'Anthony C. Willis'

_publ_contact_author_address
;
Research School of Chemistry,
Australian National University,
Canberra, A. C. T. 0200, Australia
;
_publ_contact_author_email ' willis@rsc.anu.edu.au '
_publ_contact_author_fax ' 61 2 6125 0750 '
_publ_contact_author_name ' Anthony C. Willis '
_publ_contact_author_phone ' 61 2 6125 4109 '
_publ_section_title
;
 Pyridyl-Based Pentadentate Ligands: Base-Catalyzed Hydrolysis of
 asym-[Co(dmptacn)Cl]2+
;
_journal_name_full 'Inorganic Chemistry'
_journal_page_first 6549
_journal_page_last 6556
_journal_paper_doi 10.1021/ic040041m
_journal_volume 43
_journal_year 2004
_chemical_formula_moiety 'C18 H25 Cl Co N5 2+, 2(Cl O4 -) '
_chemical_formula_sum 'C18 H25 Cl3 Co N5 O8'
_chemical_formula_weight 604.72
_space_group_IT_number 14
_symmetry_cell_setting monoclinic
_symmetry_Int_Tables_number 14
_symmetry_space_group_name_Hall '-P 2ybc'
_symmetry_space_group_name_H-M 'P 1 21/c 1'
_audit_creation_date 2003-09-23
_audit_creation_method 'by teXsan v1.8'
_audit_update_record
;
1997-06-26  structure done by dcrh
2003-08-23  structure modified and cif produced by acw
;
_cell_angle_alpha 90
_cell_angle_beta 105.34(1)
_cell_angle_gamma 90
_cell_formula_units_Z 4
_cell_length_a 11.162(2)
_cell_length_b 12.934(3)
_cell_length_c 16.724(2)
_cell_measurement_reflns_used 22
_cell_measurement_temperature 296.2
_cell_measurement_theta_max 15.4
_cell_measurement_theta_min 10.0
_cell_volume 2328.4(7)
_computing_cell_refinement 'MSC/AFC Diffractometer Control'
_computing_data_collection 'MSC/AFC Diffractometer Control'
_computing_data_reduction 'teXsan (MSC, 1992-1997)'
_computing_publication_material 'teXsan (MSC, 1992-1997)'
_computing_structure_refinement 'teXsan (MSC, 1992-1997)'
_computing_structure_solution
;
SIR92 (Altomare, et. al. 1993)
;
_diffrn_ambient_temperature 296.2
_diffrn_measured_fraction_theta_full 1.000
_diffrn_measured_fraction_theta_max 1.000
_diffrn_measurement_device_type 'Rigaku AFC6S'
_diffrn_measurement_method \w-2\q
_diffrn_orient_matrix_UB_11 0.08979
_diffrn_orient_matrix_UB_12 -0.01935
_diffrn_orient_matrix_UB_13 0.01244
_diffrn_orient_matrix_UB_21 -0.02268
_diffrn_orient_matrix_UB_22 -0.06398
_diffrn_orient_matrix_UB_23 -0.03424
_diffrn_orient_matrix_UB_31 0.00737
_diffrn_orient_matrix_UB_32 0.03887
_diffrn_orient_matrix_UB_33 -0.05017
_diffrn_radiation_detector 'scintillation counter'
_diffrn_radiation_monochromator graphite
_diffrn_radiation_source 'X-ray tube'
_diffrn_radiation_type 'Mo K\a'
_diffrn_radiation_wavelength 0.7107
_diffrn_reflns_av_R_equivalents 0.01182
_diffrn_reflns_limit_h_max 13
_diffrn_reflns_limit_h_min 0
_diffrn_reflns_limit_k_max 15
_diffrn_reflns_limit_k_min 0
_diffrn_reflns_limit_l_max 19
_diffrn_reflns_limit_l_min -19
_diffrn_reflns_number 4580
_diffrn_reflns_reduction_process 'Lp corrections applied'
_diffrn_reflns_theta_full 25
_diffrn_reflns_theta_max 25.06
_diffrn_reflns_theta_min 2.02
_diffrn_standards_decay_% -1.41
_diffrn_standards_interval_count 150
_diffrn_standards_number 3
_exptl_absorpt_coefficient_mu 1.138
_exptl_absorpt_correction_T_max .91
_exptl_absorpt_correction_T_min .78
_exptl_absorpt_correction_type psi-scan
_exptl_absorpt_process_details
;
\y scans (North,Phillips & Matthews, 1968)
;
_exptl_crystal_colour orange
_exptl_crystal_density_diffrn 1.725
_exptl_crystal_density_meas ?
_exptl_crystal_description plate
_exptl_crystal_F_000 1240.00
_exptl_crystal_size_max 0.40
_exptl_crystal_size_mid 0.32
_exptl_crystal_size_min 0.08
_refine_diff_density_max 0.78
_refine_diff_density_min -0.55
_refine_ls_extinction_method none
_refine_ls_goodness_of_fit_all 1.747
_refine_ls_goodness_of_fit_ref 1.929
_refine_ls_hydrogen_treatment mixed
_refine_ls_matrix_type full
_refine_ls_number_constraints 0
_refine_ls_number_parameters 319
_refine_ls_number_reflns 3004
_refine_ls_number_restraints 0
_refine_ls_R_factor_all 0.0704
_refine_ls_R_factor_gt 0.0434
_refine_ls_shift/su_max 0.0227
_refine_ls_shift/su_mean 0.0025
_refine_ls_structure_factor_coef F
_refine_ls_weighting_details 'w = 1/[\s^2^(Fo) + 0.0004|Fo|^2^]'
_refine_ls_weighting_scheme sigma
_refine_ls_wR_factor_all 0.0506
_refine_ls_wR_factor_ref 0.0468
_reflns_number_gt 3004
_reflns_number_total 4138
_reflns_threshold_expression I>3.00\s(I)
_cod_data_source_file ic040041m_s1.cif
_cod_data_source_block SB-5
_cod_original_cell_volume 2328.3(7)
_cod_original_sg_symbol_H-M 'P 21/c '
_cod_original_formula_sum 'C18 H25 Cl3 Co N5 O8 '
_cod_database_code 4311726

loop_
_symmetry_equiv_pos_as_xyz
'   +x,   +y,   +z'
'   -x,1/2+y,1/2-z'
'   -x,   -y,   -z'
'   +x,1/2-y,1/2+z'

loop_
_atom_site_label
_atom_site_fract_x
_atom_site_fract_y
_atom_site_fract_z
_atom_site_U_iso_or_equiv
_atom_site_occupancy
_atom_site_refinement_flags
_atom_site_adp_type
_atom_site_calc_flag
_atom_site_calc_attached_atom
Co(1) 0.15853(5) 0.07934(4) 0.68679(4) 0.0315(2) 1.000 . Uani d ?
Cl(1) 0.0262(1) -0.05273(9) 0.64355(8) 0.0484(3) 1.000 . Uani d ?
Cl(2) 0.4661(1) 0.3183(1) 0.53121(8) 0.0538(4) 1.000 . Uani d ?
Cl(3) -0.2573(1) 0.0846(1) 0.76635(8) 0.0490(4) 1.000 . Uani d ?
O(21) 0.3683(8) 0.2680(7) 0.4883(3) 0.199(4) 1.000 . Uani d ?
O(22) 0.5139(5) 0.2731(8) 0.6045(3) 0.203(4) 1.000 . Uani d ?
O(23) 0.5525(5) 0.3304(5) 0.4851(3) 0.126(2) 1.000 . Uani d ?
O(24) 0.415(1) 0.4079(5) 0.5427(6) 0.233(5) 1.000 . Uani d ?
O(31) -0.3543(4) 0.0205(4) 0.7199(3) 0.090(2) 1.000 . Uani d ?
O(32) -0.3049(4) 0.1511(4) 0.8173(3) 0.090(2) 1.000 . Uani d ?
O(33) -0.1597(4) 0.0230(4) 0.8158(3) 0.089(2) 1.000 . Uani d ?
O(34) -0.2063(4) 0.1444(4) 0.7119(3) 0.095(2) 1.000 . Uani d ?
N(1) 0.2801(3) -0.0042(3) 0.7654(2) 0.039(1) 1.000 . Uani d ?
N(2) 0.2636(3) 0.1986(3) 0.7263(2) 0.037(1) 1.000 . Uani d ?
N(3) 0.0826(4) 0.1062(3) 0.7758(2) 0.041(1) 1.000 . Uani d ?
N(4) 0.2482(3) 0.0335(3) 0.6075(2) 0.037(1) 1.000 . Uani d ?
N(5) 0.0564(3) 0.1809(3) 0.6120(2) 0.037(1) 1.000 . Uani d ?
C(1) 0.3872(4) 0.0643(4) 0.8087(3) 0.047(1) 1.000 . Uani d ?
C(2) 0.3925(4) 0.1583(4) 0.7575(3) 0.046(1) 1.000 . Uani d ?
C(3) 0.2214(5) 0.2519(4) 0.7947(3) 0.048(1) 1.000 . Uani d ?
C(4) 0.0908(5) 0.2178(4) 0.7938(3) 0.050(2) 1.000 . Uani d ?
C(5) 0.1419(5) 0.0417(4) 0.8508(3) 0.050(2) 1.000 . Uani d ?
C(6) 0.2153(5) -0.0460(4) 0.8264(3) 0.049(1) 1.000 . Uani d ?
C(7) 0.3228(5) -0.0872(4) 0.7182(3) 0.050(1) 1.000 . Uani d ?
C(8) 0.3234(4) -0.0480(4) 0.6351(3) 0.044(1) 1.000 . Uani d ?
C(9) 0.3882(5) -0.0945(4) 0.5853(3) 0.056(2) 1.000 . Uani d ?
C(10) 0.3726(5) -0.0621(4) 0.5054(3) 0.058(2) 1.000 . Uani d ?
C(11) 0.2965(5) 0.0208(4) 0.4773(3) 0.052(2) 1.000 . Uani d ?
C(12) 0.2347(4) 0.0662(3) 0.5295(3) 0.042(1) 1.000 . Uani d ?
C(13) 0.2507(5) 0.2690(4) 0.6539(3) 0.045(1) 1.000 . Uani d ?
C(14) 0.1197(5) 0.2687(3) 0.6047(3) 0.041(1) 1.000 . Uani d ?
C(15) 0.0645(6) 0.3471(4) 0.5512(3) 0.056(2) 1.000 . Uani d ?
C(16) -0.0572(6) 0.3368(4) 0.5070(3) 0.066(2) 1.000 . Uani d ?
C(17) -0.1219(5) 0.2509(4) 0.5169(3) 0.061(2) 1.000 . Uani d ?
C(18) -0.0636(5) 0.1741(4) 0.5697(3) 0.048(1) 1.000 . Uani d ?
H(1a) 0.4627 0.0269 0.8169 0.056 1.000 . Uiso c ?
H(1b) 0.3765 0.0850 0.8608 0.056 1.000 . Uiso c ?
H(2a) 0.4249 0.1406 0.7122 0.055 1.000 . Uiso c ?
H(2b) 0.4439 0.2093 0.7906 0.055 1.000 . Uiso c ?
H(3a) 0.2221 0.3246 0.7868 0.058 1.000 . Uiso c ?
H(3b) 0.2766 0.2346 0.8467 0.058 1.000 . Uiso c ?
H(3) 0.012(5) 0.089(4) 0.758(3) 0.049 1.000 . Uiso d ?
H(4b) 0.0759 0.2306 0.8463 0.061 1.000 . Uiso c ?
H(4a) 0.0316 0.2543 0.7521 0.061 1.000 . Uiso c ?
H(5a) 0.1961 0.0838 0.8912 0.060 1.000 . Uiso c ?
H(5b) 0.0790 0.0139 0.8733 0.060 1.000 . Uiso c ?
H(6a) 0.1608 -0.1004 0.8017 0.058 1.000 . Uiso c ?
H(6b) 0.2747 -0.0715 0.8740 0.058 1.000 . Uiso c ?
H(7a) 0.4044 -0.1080 0.7471 0.060 1.000 . Uiso c ?
H(7b) 0.2682 -0.1447 0.7123 0.060 1.000 . Uiso c ?
H(9) 0.4439 -0.1495 0.6066 0.067 1.000 . Uiso c ?
H(10) 0.4138 -0.0963 0.4700 0.069 1.000 . Uiso c ?
H(11) 0.2865 0.0466 0.4227 0.062 1.000 . Uiso c ?
H(12) 0.1806 0.1226 0.5096 0.051 1.000 . Uiso c ?
H(13a) 0.3022 0.2455 0.6206 0.054 1.000 . Uiso c ?
H(13b) 0.2744 0.3371 0.6729 0.054 1.000 . Uiso c ?
H(15) 0.1103 0.4072 0.5453 0.067 1.000 . Uiso c ?
H(16) -0.0962 0.3895 0.4695 0.079 1.000 . Uiso c ?
H(17) -0.2069 0.2440 0.4875 0.073 1.000 . Uiso c ?
H(18) -0.1096 0.1144 0.5764 0.057 1.000 . Uiso c ?

loop_
_atom_site_aniso_label
_atom_site_aniso_U_11
_atom_site_aniso_U_22
_atom_site_aniso_U_33
_atom_site_aniso_U_12
_atom_site_aniso_U_13
_atom_site_aniso_U_23
Co(1) 0.0287(3) 0.0303(3) 0.0328(3) -0.0011(3) 0.0033(2) 0.0010(3)
Cl(1) 0.0449(7) 0.0358(6) 0.0571(7) -0.0101(5) 0.0004(6) 0.0017(5)
Cl(2) 0.0526(8) 0.0641(9) 0.0434(7) -0.0065(7) 0.0104(6) -0.0072(6)
Cl(3) 0.0363(7) 0.0589(8) 0.0510(7) 0.0012(6) 0.0101(6) -0.0013(6)
O(21) 0.211(8) 0.29(1) 0.068(4) -0.178(8) -0.006(4) -0.012(5)
O(22) 0.091(4) 0.44(1) 0.081(4) 0.079(6) 0.038(3) 0.123(6)
O(23) 0.118(5) 0.179(6) 0.106(4) 0.037(4) 0.072(4) 0.053(4)
O(24) 0.38(2) 0.104(5) 0.30(1) 0.002(7) 0.24(1) -0.042(6)
O(31) 0.062(3) 0.108(4) 0.091(3) -0.017(3) 0.004(2) -0.028(3)
O(32) 0.078(3) 0.096(3) 0.100(3) 0.008(3) 0.030(3) -0.032(3)
O(33) 0.057(3) 0.089(3) 0.110(4) 0.018(3) 0.004(3) 0.039(3)
O(34) 0.074(3) 0.118(4) 0.100(4) -0.001(3) 0.035(3) 0.040(3)
N(1) 0.036(2) 0.039(2) 0.038(2) 0.005(2) 0.005(2) 0.004(2)
N(2) 0.035(2) 0.039(2) 0.035(2) -0.007(2) 0.004(2) -0.003(2)
N(3) 0.032(2) 0.049(3) 0.041(2) 0.003(2) 0.008(2) 0.001(2)
N(4) 0.033(2) 0.044(2) 0.033(2) 0.000(2) 0.006(2) -0.002(2)
N(5) 0.038(2) 0.035(2) 0.034(2) 0.000(2) 0.002(2) -0.002(2)
C(1) 0.031(2) 0.062(3) 0.041(3) 0.004(2) -0.002(2) 0.001(2)
C(2) 0.033(3) 0.054(3) 0.043(3) -0.010(2) -0.001(2) -0.003(2)
C(3) 0.055(3) 0.044(3) 0.041(3) 0.003(3) 0.005(2) -0.010(2)
C(4) 0.055(3) 0.054(3) 0.043(3) 0.009(3) 0.013(2) -0.005(2)
C(5) 0.047(3) 0.062(3) 0.043(3) 0.001(3) 0.017(2) 0.010(2)
C(6) 0.049(3) 0.053(3) 0.043(3) 0.004(3) 0.010(2) 0.016(2)
C(7) 0.053(3) 0.048(3) 0.045(3) 0.015(3) 0.007(2) -0.001(2)
C(8) 0.040(3) 0.044(3) 0.043(3) 0.007(2) 0.005(2) -0.004(2)
C(9) 0.051(3) 0.060(3) 0.055(3) 0.011(3) 0.011(3) -0.006(3)
C(10) 0.047(3) 0.070(4) 0.059(3) -0.005(3) 0.020(3) -0.020(3)
C(11) 0.053(3) 0.062(3) 0.043(3) -0.016(3) 0.015(2) -0.011(3)
C(12) 0.041(3) 0.044(3) 0.039(3) -0.005(2) 0.007(2) -0.000(2)
C(13) 0.051(3) 0.038(3) 0.046(3) -0.013(2) 0.010(2) -0.001(2)
C(14) 0.051(3) 0.034(2) 0.037(3) -0.002(2) 0.010(2) 0.000(2)
C(15) 0.083(4) 0.036(3) 0.044(3) 0.001(3) 0.010(3) 0.003(2)
C(16) 0.089(5) 0.050(3) 0.044(3) 0.012(3) -0.009(3) 0.006(3)
C(17) 0.058(3) 0.051(3) 0.057(3) 0.008(3) -0.015(3) 0.000(3)
C(18) 0.045(3) 0.042(3) 0.047(3) -0.001(2) -0.005(2) -0.001(2)

loop_
_atom_type_symbol
_atom_type_oxidation_number
_atom_type_number_in_cell
_atom_type_scat_dispersion_real
_atom_type_scat_dispersion_imag
_atom_type_scat_source
C 0 72 0.002 0.002
;International Tables for Crystallography
(1992, Vol. C, Tables 4.2.6.8 and 6.1.1.1)
;
H 0 100 0.000 0.000
;International Tables for Crystallography
(1992, Vol. C, Table 6.1.1.2)
;
Cl 0 12 0.132 0.159
;International Tables for Crystallography
(1992, Vol. C, Tables 4.2.6.8 and 6.1.1.1)
;
Co 0 4 0.299 0.973
;International Tables for Crystallography
(1992, Vol. C, Tables 4.2.6.8 and 6.1.1.1)
;
N 0 20 0.004 0.003
;International Tables for Crystallography
(1992, Vol. C, Tables 4.2.6.8 and 6.1.1.1)
;
O 0 32 0.008 0.006
;International Tables for Crystallography
(1992, Vol. C, Tables 4.2.6.8 and 6.1.1.1)
;

loop_
_geom_angle_atom_site_label_1
_geom_angle_atom_site_label_2
_geom_angle_atom_site_label_3
_geom_angle
_geom_angle_site_symmetry_1
_geom_angle_site_symmetry_2
_geom_angle_site_symmetry_3
_geom_angle_publ_flag
Cl(1) Co(1) N(1) 94.4(1) . . . yes
Cl(1) Co(1) N(2) 176.0(1) . . . yes
Cl(1) Co(1) N(3) 90.0(1) . . . yes
Cl(1) Co(1) N(4) 87.8(1) . . . yes
Cl(1) Co(1) N(5) 94.7(1) . . . yes
N(1) Co(1) N(2) 87.8(2) . . . yes
N(1) Co(1) N(3) 87.1(2) . . . yes
N(1) Co(1) N(4) 84.2(2) . . . yes
N(1) Co(1) N(5) 170.8(2) . . . yes
N(2) Co(1) N(3) 86.8(2) . . . yes
N(2) Co(1) N(4) 95.7(2) . . . yes
N(2) Co(1) N(5) 83.2(2) . . . yes
N(3) Co(1) N(4) 170.8(2) . . . yes
N(3) Co(1) N(5) 94.1(2) . . . yes
N(4) Co(1) N(5) 95.0(2) . . . yes
O(21) Cl(2) O(22) 111.0(5) . . . yes
O(21) Cl(2) O(23) 110.6(4) . . . yes
O(21) Cl(2) O(24) 100.7(7) . . . yes
O(22) Cl(2) O(23) 113.0(3) . . . yes
O(22) Cl(2) O(24) 109.4(5) . . . yes
O(23) Cl(2) O(24) 111.6(5) . . . yes
O(31) Cl(3) O(32) 109.4(3) . . . yes
O(31) Cl(3) O(33) 110.2(3) . . . yes
O(31) Cl(3) O(34) 110.1(3) . . . yes
O(32) Cl(3) O(33) 110.1(3) . . . yes
O(32) Cl(3) O(34) 109.5(3) . . . yes
O(33) Cl(3) O(34) 107.5(3) . . . yes
Co(1) N(1) C(1) 108.6(3) . . . yes
Co(1) N(1) C(6) 106.5(3) . . . yes
Co(1) N(1) C(7) 107.8(3) . . . yes
C(1) N(1) C(6) 110.4(4) . . . yes
C(1) N(1) C(7) 110.8(4) . . . yes
C(6) N(1) C(7) 112.4(4) . . . yes
Co(1) N(2) C(2) 106.3(3) . . . yes
Co(1) N(2) C(3) 109.7(3) . . . yes
Co(1) N(2) C(13) 106.8(3) . . . yes
C(2) N(2) C(3) 111.0(3) . . . yes
C(2) N(2) C(13) 112.1(4) . . . yes
C(3) N(2) C(13) 110.7(4) . . . yes
Co(1) N(3) C(4) 108.5(3) . . . yes
Co(1) N(3) C(5) 110.9(3) . . . yes
Co(1) N(3) H(3) 105(4) . . . no
C(4) N(3) C(5) 112.5(4) . . . yes
C(4) N(3) H(3) 111(4) . . . no
C(5) N(3) H(3) 109(4) . . . no
Co(1) N(4) C(8) 112.9(3) . . . yes
Co(1) N(4) C(12) 128.2(3) . . . yes
C(8) N(4) C(12) 118.6(4) . . . yes
Co(1) N(5) C(14) 112.9(3) . . . yes
Co(1) N(5) C(18) 128.6(3) . . . yes
C(14) N(5) C(18) 118.5(4) . . . yes
N(1) C(1) C(2) 110.4(4) . . . yes
N(1) C(1) H(1a) 109.2 . . . no
N(1) C(1) H(1b) 109.2 . . . no
C(2) C(1) H(1a) 109.2 . . . no
C(2) C(1) H(1b) 109.2 . . . no
H(1a) C(1) H(1b) 109.5 . . . no
N(2) C(2) C(1) 107.8(4) . . . yes
N(2) C(2) H(2a) 109.9 . . . no
N(2) C(2) H(2b) 109.9 . . . no
C(1) C(2) H(2a) 109.9 . . . no
C(1) C(2) H(2b) 109.9 . . . no
H(2a) C(2) H(2b) 109.5 . . . no
N(2) C(3) C(4) 110.5(4) . . . yes
N(2) C(3) H(3a) 109.2 . . . no
N(2) C(3) H(3b) 109.2 . . . no
C(4) C(3) H(3a) 109.2 . . . no
C(4) C(3) H(3b) 109.2 . . . no
H(3a) C(3) H(3b) 109.5 . . . no
N(3) C(4) C(3) 107.1(4) . . . yes
N(3) C(4) H(4b) 110.1 . . . no
N(3) C(4) H(4a) 110.1 . . . no
C(3) C(4) H(4b) 110.1 . . . no
C(3) C(4) H(4a) 110.1 . . . no
H(4b) C(4) H(4a) 109.5 . . . no
N(3) C(5) C(6) 109.9(4) . . . yes
N(3) C(5) H(5a) 109.4 . . . no
N(3) C(5) H(5b) 109.4 . . . no
C(6) C(5) H(5a) 109.4 . . . no
C(6) C(5) H(5b) 109.4 . . . no
H(5a) C(5) H(5b) 109.5 . . . no
N(1) C(6) C(5) 107.8(4) . . . yes
N(1) C(6) H(6a) 109.9 . . . no
N(1) C(6) H(6b) 109.9 . . . no
C(5) C(6) H(6a) 109.9 . . . no
C(5) C(6) H(6b) 109.9 . . . no
H(6a) C(6) H(6b) 109.5 . . . no
N(1) C(7) C(8) 109.5(4) . . . yes
N(1) C(7) H(7a) 109.5 . . . no
N(1) C(7) H(7b) 109.5 . . . no
C(8) C(7) H(7a) 109.5 . . . no
C(8) C(7) H(7b) 109.5 . . . no
H(7a) C(7) H(7b) 109.5 . . . no
N(4) C(8) C(7) 115.5(4) . . . yes
N(4) C(8) C(9) 120.8(4) . . . yes
C(7) C(8) C(9) 123.5(4) . . . yes
C(8) C(9) C(10) 120.4(5) . . . yes
C(8) C(9) H(9) 119.8 . . . no
C(10) C(9) H(9) 119.8 . . . no
C(9) C(10) C(11) 118.8(5) . . . yes
C(9) C(10) H(10) 120.6 . . . no
C(11) C(10) H(10) 120.6 . . . no
C(10) C(11) C(12) 118.9(5) . . . yes
C(10) C(11) H(11) 120.6 . . . no
C(12) C(11) H(11) 120.5 . . . no
N(4) C(12) C(11) 122.4(5) . . . yes
N(4) C(12) H(12) 118.8 . . . no
C(11) C(12) H(12) 118.8 . . . no
N(2) C(13) C(14) 108.7(4) . . . yes
N(2) C(13) H(13a) 109.7 . . . no
N(2) C(13) H(13b) 109.7 . . . no
C(14) C(13) H(13a) 109.7 . . . no
C(14) C(13) H(13b) 109.7 . . . no
H(13a) C(13) H(13b) 109.5 . . . no
N(5) C(14) C(13) 114.5(4) . . . yes
N(5) C(14) C(15) 121.1(5) . . . yes
C(13) C(14) C(15) 124.4(5) . . . yes
C(14) C(15) C(16) 119.1(5) . . . yes
C(14) C(15) H(15) 120.5 . . . no
C(16) C(15) H(15) 120.5 . . . no
C(15) C(16) C(17) 119.8(5) . . . yes
C(15) C(16) H(16) 120.1 . . . no
C(17) C(16) H(16) 120.1 . . . no
C(16) C(17) C(18) 119.6(5) . . . yes
C(16) C(17) H(17) 120.2 . . . no
C(18) C(17) H(17) 120.2 . . . no
N(5) C(18) C(17) 121.9(5) . . . yes
N(5) C(18) H(18) 119.0 . . . no
C(17) C(18) H(18) 119.0 . . . no

loop_
_geom_bond_atom_site_label_1
_geom_bond_atom_site_label_2
_geom_bond_distance
_geom_bond_site_symmetry_1
_geom_bond_site_symmetry_2
_geom_bond_publ_flag
Co(1) Cl(1) 2.249(1) . . yes
Co(1) N(1) 1.948(4) . . yes
Co(1) N(2) 1.945(4) . . yes
Co(1) N(3) 1.929(4) . . yes
Co(1) N(4) 1.953(4) . . yes
Co(1) N(5) 1.958(4) . . yes
Cl(2) O(21) 1.309(6) . . yes
Cl(2) O(22) 1.336(5) . . yes
Cl(2) O(23) 1.394(5) . . yes
Cl(2) O(24) 1.327(7) . . yes
Cl(3) O(31) 1.420(4) . . yes
Cl(3) O(32) 1.409(4) . . yes
Cl(3) O(33) 1.425(4) . . yes
Cl(3) O(34) 1.423(4) . . yes
N(1) C(1) 1.510(6) . . yes
N(1) C(6) 1.499(6) . . yes
N(1) C(7) 1.484(6) . . yes
N(2) C(2) 1.489(6) . . yes
N(2) C(3) 1.514(6) . . yes
N(2) C(13) 1.490(6) . . yes
N(3) C(4) 1.472(7) . . yes
N(3) C(5) 1.506(6) . . yes
N(3) H(3) 0.80(5) . . no
N(4) C(8) 1.350(6) . . yes
N(4) C(12) 1.341(6) . . yes
N(5) C(14) 1.360(6) . . yes
N(5) C(18) 1.342(6) . . yes
C(1) C(2) 1.496(7) . . yes
C(1) H(1a) 0.95 . . no
C(1) H(1b) 0.95 . . no
C(2) H(2a) 0.95 . . no
C(2) H(2b) 0.95 . . no
C(3) C(4) 1.519(7) . . yes
C(3) H(3a) 0.95 . . no
C(3) H(3b) 0.95 . . no
C(4) H(4b) 0.95 . . no
C(4) H(4a) 0.95 . . no
C(5) C(6) 1.518(7) . . yes
C(5) H(5a) 0.95 . . no
C(5) H(5b) 0.95 . . no
C(6) H(6a) 0.95 . . no
C(6) H(6b) 0.95 . . no
C(7) C(8) 1.481(7) . . yes
C(7) H(7a) 0.95 . . no
C(7) H(7b) 0.95 . . no
C(8) C(9) 1.377(7) . . yes
C(9) C(10) 1.367(8) . . yes
C(9) H(9) 0.95 . . no
C(10) C(11) 1.371(7) . . yes
C(10) H(10) 0.95 . . no
C(11) C(12) 1.379(7) . . yes
C(11) H(11) 0.95 . . no
C(12) H(12) 0.95 . . no
C(13) C(14) 1.475(7) . . yes
C(13) H(13a) 0.95 . . no
C(13) H(13b) 0.95 . . no
C(14) C(15) 1.384(7) . . yes
C(15) C(16) 1.370(8) . . yes
C(15) H(15) 0.95 . . no
C(16) C(17) 1.359(8) . . yes
C(16) H(16) 0.95 . . no
C(17) C(18) 1.372(7) . . yes
C(17) H(17) 0.95 . . no
C(18) H(18) 0.95 . . no

loop_
_geom_contact_atom_site_label_1
_geom_contact_atom_site_label_2
_geom_contact_distance
_geom_contact_site_symmetry_1
_geom_contact_site_symmetry_2
_geom_contact_publ_flag
Cl(1) C(4) 3.513(5) . 2_546 no
Cl(1) C(12) 3.526(5) . 3_556 no
O(21) C(12) 3.172(8) . . no
O(21) C(3) 3.230(7) . 4_554 no
O(21) C(11) 3.290(9) . . no
O(21) C(13) 3.364(9) . . no
O(22) C(13) 3.256(7) . . no
O(22) C(2) 3.525(8) . . no
O(22) C(7) 3.54(1) . 2_656 no
O(22) O(34) 3.575(8) . 1_655 no
O(23) C(1) 3.329(7) . 4_554 no
O(23) C(9) 3.397(8) . 3_656 no
O(23) O(24) 3.448(9) . 3_666 no
O(23) C(10) 3.563(9) . 3_656 no
O(23) O(32) 3.582(7) . 4_654 no
O(24) C(13) 3.444(9) . . no
O(24) C(1) 3.50(1) . 2_656 no
O(24) O(24) 3.57(2) . 3_666 no
O(31) C(9) 3.482(7) . 1_455 no
O(31) C(2) 3.536(7) . 1_455 no
O(31) C(11) 3.564(7) . 3_556 no
O(32) C(2) 3.260(7) . 1_455 no
O(32) C(7) 3.432(7) . 2_556 no
O(32) C(1) 3.582(7) . 1_455 no
O(33) N(3) 3.143(6) . . no
O(33) C(15) 3.162(7) . 2_546 no
O(33) C(5) 3.270(7) . . no
O(33) C(13) 3.514(7) . 2_546 no
O(33) C(14) 3.532(6) . 2_546 no
O(33) C(16) 3.589(7) . 4 no
O(34) N(3) 3.156(7) . . no
O(34) C(18) 3.216(7) . . no
O(34) C(4) 3.373(7) . . no
C(10) C(10) 3.31(1) . 3_656 no
C(11) C(18) 3.557(7) . 3_556 no

loop_
_geom_torsion_atom_site_label_1
_geom_torsion_atom_site_label_2
_geom_torsion_atom_site_label_3
_geom_torsion_atom_site_label_4
_geom_torsion_site_symmetry_1
_geom_torsion_site_symmetry_2
_geom_torsion_site_symmetry_3
_geom_torsion_site_symmetry_4
_geom_torsion
_geom_torsion_publ_flag
Co(1) N(1) C(1) C(2) . . . . -22.2(5) no
Co(1) N(1) C(6) C(5) . . . . -44.7(4) no
Co(1) N(1) C(7) C(8) . . . . 33.3(5) no
Co(1) N(2) C(2) C(1) . . . . -44.9(4) no
Co(1) N(2) C(3) C(4) . . . . -17.2(5) no
Co(1) N(2) C(13) C(14) . . . . 39.1(4) no
Co(1) N(3) C(4) C(3) . . . . -44.2(4) no
Co(1) N(3) C(5) C(6) . . . . -16.5(5) no
Co(1) N(4) C(8) C(7) . . . . 0.6(5) no
Co(1) N(4) C(8) C(9) . . . . 176.1(4) no
Co(1) N(4) C(12) C(11) . . . . -174.1(4) no
Co(1) N(5) C(14) C(13) . . . . 0.1(5) no
Co(1) N(5) C(14) C(15) . . . . 176.7(4) no
Co(1) N(5) C(18) C(17) . . . . -177.6(4) no
Cl(1) Co(1) N(1) C(1) . . . . -179.4(3) no
Cl(1) Co(1) N(1) C(6) . . . . -60.5(3) no
Cl(1) Co(1) N(1) C(7) . . . . 60.4(3) no
Cl(1) Co(1) N(2) C(2) . . . . 150(2) no
Cl(1) Co(1) N(2) C(3) . . . . 30(2) no
Cl(1) Co(1) N(2) C(13) . . . . -90(2) no
Cl(1) Co(1) N(3) C(4) . . . . -148.8(3) no
Cl(1) Co(1) N(3) C(5) . . . . 87.2(3) no
Cl(1) Co(1) N(4) C(8) . . . . -79.2(3) no
Cl(1) Co(1) N(4) C(12) . . . . 94.0(4) no
Cl(1) Co(1) N(5) C(14) . . . . -164.8(3) no
Cl(1) Co(1) N(5) C(18) . . . . 15.7(4) no
N(1) Co(1) N(2) C(2) . . . . 26.7(3) no
N(1) Co(1) N(2) C(3) . . . . -93.4(3) no
N(1) Co(1) N(2) C(13) . . . . 146.6(3) no
N(1) Co(1) N(3) C(4) . . . . 116.8(3) no
N(1) Co(1) N(3) C(5) . . . . -7.3(3) no
N(1) Co(1) N(4) C(8) . . . . 15.4(3) no
N(1) Co(1) N(4) C(12) . . . . -171.3(4) no
N(1) Co(1) N(5) C(14) . . . . 8(1) no
N(1) Co(1) N(5) C(18) . . . . -171.7(9) no
N(1) C(1) C(2) N(2) . . . . 44.4(5) no
N(1) C(6) C(5) N(3) . . . . 40.1(5) no
N(1) C(7) C(8) N(4) . . . . -22.7(6) no
N(1) C(7) C(8) C(9) . . . . 161.9(5) no
N(2) Co(1) N(1) C(1) . . . . -2.8(3) no
N(2) Co(1) N(1) C(6) . . . . 116.2(3) no
N(2) Co(1) N(1) C(7) . . . . -122.9(3) no
N(2) Co(1) N(3) C(4) . . . . 28.9(3) no
N(2) Co(1) N(3) C(5) . . . . -95.2(3) no
N(2) Co(1) N(4) C(8) . . . . 102.6(3) no
N(2) Co(1) N(4) C(12) . . . . -84.2(4) no
N(2) Co(1) N(5) C(14) . . . . 18.6(3) no
N(2) Co(1) N(5) C(18) . . . . -160.9(4) no
N(2) C(3) C(4) N(3) . . . . 39.7(5) no
N(2) C(13) C(14) N(5) . . . . -26.1(6) no
N(2) C(13) C(14) C(15) . . . . 157.4(5) no
N(3) Co(1) N(1) C(1) . . . . -89.7(3) no
N(3) Co(1) N(1) C(6) . . . . 29.3(3) no
N(3) Co(1) N(1) C(7) . . . . 150.2(3) no
N(3) Co(1) N(2) C(2) . . . . 113.9(3) no
N(3) Co(1) N(2) C(3) . . . . -6.2(3) no
N(3) Co(1) N(2) C(13) . . . . -126.2(3) no
N(3) Co(1) N(4) C(8) . . . . -3(1) no
N(3) Co(1) N(4) C(12) . . . . 170.3(9) no
N(3) Co(1) N(5) C(14) . . . . 104.9(3) no
N(3) Co(1) N(5) C(18) . . . . -74.6(4) no
N(4) Co(1) N(1) C(1) . . . . 93.2(3) no
N(4) Co(1) N(1) C(6) . . . . -147.8(3) no
N(4) Co(1) N(1) C(7) . . . . -26.9(3) no
N(4) Co(1) N(2) C(2) . . . . -57.2(3) no
N(4) Co(1) N(2) C(3) . . . . -177.3(3) no
N(4) Co(1) N(2) C(13) . . . . 62.7(3) no
N(4) Co(1) N(3) C(4) . . . . 135.1(9) no
N(4) Co(1) N(3) C(5) . . . . 11(1) no
N(4) Co(1) N(5) C(14) . . . . -76.6(3) no
N(4) Co(1) N(5) C(18) . . . . 103.9(4) no
N(4) C(8) C(9) C(10) . . . . -3.2(8) no
N(4) C(12) C(11) C(10) . . . . 1.4(8) no
N(5) Co(1) N(1) C(1) . . . . 8(1) no
N(5) Co(1) N(1) C(6) . . . . 126.9(9) no
N(5) Co(1) N(1) C(7) . . . . -112(1) no
N(5) Co(1) N(2) C(2) . . . . -151.6(3) no
N(5) Co(1) N(2) C(3) . . . . 88.3(3) no
N(5) Co(1) N(2) C(13) . . . . -31.7(3) no
N(5) Co(1) N(3) C(4) . . . . -54.1(3) no
N(5) Co(1) N(3) C(5) . . . . -178.1(3) no
N(5) Co(1) N(4) C(8) . . . . -173.8(3) no
N(5) Co(1) N(4) C(12) . . . . -0.5(4) no
N(5) C(14) C(15) C(16) . . . . 1.9(8) no
N(5) C(18) C(17) C(16) . . . . -0.2(9) no
C(1) N(1) C(6) C(5) . . . . 73.1(5) no
C(1) N(1) C(7) C(8) . . . . -85.5(5) no
C(1) C(2) N(2) C(3) . . . . 74.4(5) no
C(1) C(2) N(2) C(13) . . . . -161.2(4) no
C(2) N(2) C(3) C(4) . . . . -134.4(4) no
C(2) N(2) C(13) C(14) . . . . 155.2(4) no
C(2) C(1) N(1) C(6) . . . . -138.7(4) no
C(2) C(1) N(1) C(7) . . . . 96.1(5) no
C(3) N(2) C(13) C(14) . . . . -80.2(4) no
C(3) C(4) N(3) C(5) . . . . 78.9(5) no
C(4) N(3) C(5) C(6) . . . . -138.3(4) no
C(4) C(3) N(2) C(13) . . . . 100.4(5) no
C(5) C(6) N(1) C(7) . . . . -162.5(4) no
C(6) N(1) C(7) C(8) . . . . 150.4(4) no
C(7) C(8) N(4) C(12) . . . . -173.3(4) no
C(7) C(8) C(9) C(10) . . . . 171.9(5) no
C(8) N(4) C(12) C(11) . . . . -1.2(7) no
C(8) C(9) C(10) C(11) . . . . 3.3(8) no
C(9) C(8) N(4) C(12) . . . . 2.1(7) no
C(9) C(10) C(11) C(12) . . . . -2.4(8) no
C(13) C(14) N(5) C(18) . . . . 179.6(4) no
C(13) C(14) C(15) C(16) . . . . 178.2(5) no
C(14) N(5) C(18) C(17) . . . . 2.9(7) no
C(14) C(15) C(16) C(17) . . . . 0.8(9) no
C(15) C(14) N(5) C(18) . . . . -3.7(7) no
C(15) C(16) C(17) C(18) . . . . -1.6(9) no
